data_2220378
loop_
_publ_author_name
'Khaledi, Hamid'
'Mohd Ali, Hapipah'
'Ng, Seik Weng'

_publ_section_title
;
 3,4,5-Trihydroxy-<i>N</i>'-(1<i>H</i>-indol-3-ylmethylidene)benzohydrazide
 pentahydrate
;
_journal_coeditor_code TK2335
_journal_issue 12
_journal_name_full 'Acta Crystallographica Section E'
_journal_page_first o2481
_journal_paper_doi 10.1107/S1600536808039342
_journal_volume 64
_journal_year 2008
_chemical_formula_iupac 'C16 H13 N3 O4, 5H2 O'
_chemical_formula_moiety 'C16 H13 N3 O4, 5(H2 O)'
_chemical_formula_sum 'C16 H23 N3 O9'
_chemical_formula_weight 401.37
_chemical_name_systematic
;
3,4,5-Trihydroxy-<i>N</i>'-(1<i>H</i>-indol-3-ylmethylidene)benzohydrazide
pentahydrate
;
_space_group_IT_number 2
_symmetry_cell_setting triclinic
_symmetry_space_group_name_Hall '-P 1'
_symmetry_space_group_name_H-M 'P -1'
_atom_sites_solution_hydrogens geom
_atom_sites_solution_primary direct
_atom_sites_solution_secondary difmap
_audit_creation_method SHELXL-97
_cell_angle_alpha 103.8140(10)
_cell_angle_beta 103.7160(10)
_cell_angle_gamma 90.613(2)
_cell_formula_units_Z 2
_cell_length_a 7.4379(2)
_cell_length_b 9.1178(2)
_cell_length_c 14.1966(3)
_cell_measurement_reflns_used 2461
_cell_measurement_temperature 100(2)
_cell_measurement_theta_max 28.0
_cell_measurement_theta_min 2.3
_cell_volume 905.95(4)
_computing_cell_refinement 'APEX2 (Bruker, 2007)'
_computing_data_collection 'APEX2 (Bruker, 2007)'
_computing_data_reduction 'SAINT (Bruker, 2007)'
_computing_molecular_graphics 'X-SEED (Barbour, 2001)'
_computing_publication_material 'pubCIF (Westrip, 2008)'
_computing_structure_refinement 'SHELXL97 (Sheldrick, 2008)'
_computing_structure_solution 'SHELXS97 (Sheldrick, 2008)'
_diffrn_ambient_temperature 100(2)
_diffrn_measured_fraction_theta_full 0.981
_diffrn_measured_fraction_theta_max 0.981
_diffrn_measurement_device_type 'Bruker SMART APEX'
_diffrn_measurement_method \w
_diffrn_radiation_monochromator graphite
_diffrn_radiation_source 'fine-focus sealed tube'
_diffrn_radiation_type MoK\a
_diffrn_radiation_wavelength 0.71073
_diffrn_reflns_av_R_equivalents 0.023
_diffrn_reflns_av_sigmaI/netI 0.040
_diffrn_reflns_limit_h_max 9
_diffrn_reflns_limit_h_min -9
_diffrn_reflns_limit_k_max 11
_diffrn_reflns_limit_k_min -11
_diffrn_reflns_limit_l_max 18
_diffrn_reflns_limit_l_min -18
_diffrn_reflns_number 7524
_diffrn_reflns_theta_full 27.5
_diffrn_reflns_theta_max 27.5
_diffrn_reflns_theta_min 2.3
_diffrn_standards_decay_% 0
_diffrn_standards_interval_count 0
_diffrn_standards_interval_time 0
_diffrn_standards_number 0
_exptl_absorpt_coefficient_mu 0.121
_exptl_absorpt_correction_type none
_exptl_crystal_colour pale-yellow
_exptl_crystal_density_diffrn 1.471
_exptl_crystal_density_method 'not measured'
_exptl_crystal_description Plate
_exptl_crystal_F_000 424
_exptl_crystal_size_max 0.30
_exptl_crystal_size_mid 0.25
_exptl_crystal_size_min 0.04
_refine_diff_density_max 0.35
_refine_diff_density_min -0.25
_refine_ls_extinction_method none
_refine_ls_goodness_of_fit_ref 1.05
_refine_ls_hydrogen_treatment mixed
_refine_ls_matrix_type full
_refine_ls_number_parameters 313
_refine_ls_number_reflns 4096
_refine_ls_number_restraints 15
_refine_ls_restrained_S_all 1.05
_refine_ls_R_factor_all 0.053
_refine_ls_R_factor_gt 0.041
_refine_ls_shift/su_max 0.001
_refine_ls_shift/su_mean 0.001
_refine_ls_structure_factor_coef Fsqd
_refine_ls_weighting_details 'calc w=1/[\s^2^(Fo^2^)+(0.0613P)^2^+0.1789P] where P=(Fo^2^+2Fc^2^)/3'
_refine_ls_weighting_scheme calc
_refine_ls_wR_factor_gt 0.107
_refine_ls_wR_factor_ref 0.115
_reflns_number_gt 3285
_reflns_number_total 4096
_reflns_threshold_expression I>2\s(I)
_cod_data_source_file tk2335.cif
_cod_data_source_block I
_cod_depositor_comments
;
The following automatic conversions were performed:
'_symmetry_cell_setting' value 'Triclinic' changed to 'triclinic'
according to '/home/saulius/struct/CIF-dictionaries/cif_core.dic'
dictionary named 'cif_core.dic' version 2.4.1 from
2010-06-29.

'_exptl_absorpt_correction_type' value 'None' changed to
'none' according to '/home/saulius/struct/CIF-dictionaries/cif_core.dic'
dictionary named 'cif_core.dic' version 2.4.1 from 2010-06-29.

Automatic conversion script
Id: cif_fix_enum 1527 2010-12-29 10:47:43Z saulius 

The following automatic conversions were performed:

'_symmetry_cell_setting' value 'Triclinic' changed to 'triclinic'
according to /home/saulius/struct/CIF-dictionaries/cif_core.dic
dictionary named 'cif_core.dic' version 2.4.1 from
2010-06-29.

'_exptl_absorpt_correction_type' value 'None' changed to
'none' according to
/home/saulius/struct/CIF-dictionaries/cif_core.dic dictionary named
'cif_core.dic' version 2.4.1 from 2010-06-29.

Automatic conversion script
Id: cif_fix_values 1715 2011-07-08 13:25:40Z adriana 
;
_cod_database_code 2220378
_cod_database_fobs_code 2220378

loop_
_symmetry_equiv_pos_as_xyz
'x, y, z'
'-x, -y, -z'

loop_
_atom_site_type_symbol
_atom_site_label
_atom_site_fract_x
_atom_site_fract_y
_atom_site_fract_z
_atom_site_U_iso_or_equiv
_atom_site_adp_type
_atom_site_calc_flag
_atom_site_refinement_flags
_atom_site_occupancy
O O1 0.59471(16) 0.40029(12) 0.72041(8) 0.0184(2) Uani d D 1
O O2 0.51512(17) 0.56940(13) 0.89648(8) 0.0217(3) Uani d D 1
O O3 0.35915(16) 0.82334(12) 0.90287(8) 0.0180(2) Uani d D 1
O O4 0.31349(16) 0.68239(12) 0.45992(8) 0.0197(3) Uani d . 1
O O1w 0.35758(17) 0.17412(13) 0.73409(8) 0.0200(3) Uani d D 1
O O2w 0.75855(17) 0.38643(13) 0.97416(9) 0.0221(3) Uani d D 1
O O3w 0.34432(17) 1.12598(13) 0.91713(8) 0.0213(3) Uani d D 1
O O4w 0.01511(18) 0.30256(13) 0.69710(9) 0.0231(3) Uani d D 1
O O5w 1.07168(17) 0.33392(13) 0.90316(9) 0.0232(3) Uani d D 1
N N1 0.29295(19) 0.91884(14) 0.55157(9) 0.0162(3) Uani d D 1
N N2 0.24067(18) 0.97264(14) 0.46592(9) 0.0165(3) Uani d . 1
N N3 0.08352(19) 1.39294(15) 0.34212(10) 0.0183(3) Uani d D 1
C C1 0.4530(2) 0.58425(16) 0.63391(11) 0.0147(3) Uani d . 1
H H1 0.4753 0.5274 0.5729 0.018 Uiso calc R 1
C C2 0.5040(2) 0.53102(16) 0.71918(11) 0.0146(3) Uani d . 1
C C3 0.4698(2) 0.61229(17) 0.80875(11) 0.0151(3) Uani d . 1
C C4 0.3855(2) 0.74827(16) 0.81103(11) 0.0147(3) Uani d . 1
C C5 0.3332(2) 0.80233(16) 0.72644(11) 0.0148(3) Uani d . 1
H H5 0.2733 0.8942 0.7290 0.018 Uiso calc R 1
C C6 0.3693(2) 0.72070(16) 0.63685(10) 0.0140(3) Uani d . 1
C C7 0.3236(2) 0.77172(16) 0.54225(11) 0.0144(3) Uani d . 1
C C8 0.2179(2) 1.11562(17) 0.48486(11) 0.0168(3) Uani d . 1
H H8 0.2354 1.1700 0.5528 0.020 Uiso calc R 1
C C9 0.1240(2) 1.34618(17) 0.42795(11) 0.0175(3) Uani d . 1
H H9 0.1226 1.4073 0.4921 0.021 Uiso calc R 1
C C10 0.1675(2) 1.19684(17) 0.40875(11) 0.0158(3) Uani d . 1
C C11 0.1553(2) 1.14989(17) 0.30295(11) 0.0154(3) Uani d . 1
C C12 0.1934(2) 1.01736(17) 0.23897(11) 0.0194(3) Uani d . 1
H H12A 0.2299 0.9310 0.2632 0.023 Uiso calc R 1
C C13 0.1763(2) 1.01605(19) 0.13982(12) 0.0229(4) Uani d . 1
H H13 0.2023 0.9275 0.0956 0.028 Uiso calc R 1
C C14 0.1213(2) 1.1422(2) 0.10270(12) 0.0241(4) Uani d . 1
H H14 0.1093 1.1367 0.0338 0.029 Uiso calc R 1
C C15 0.0845(2) 1.27369(19) 0.16400(12) 0.0212(3) Uani d . 1
H H15 0.0478 1.3594 0.1390 0.025 Uiso calc R 1
C C16 0.1033(2) 1.27600(17) 0.26438(11) 0.0169(3) Uani d . 1
H H1o 0.616(3) 0.370(2) 0.6634(10) 0.046(7) Uiso d D 1
H H2o 0.584(3) 0.4971(18) 0.8974(16) 0.039(6) Uiso d D 1
H H3o 0.333(3) 0.9129(14) 0.8998(16) 0.038(6) Uiso d D 1
H H1n 0.314(3) 0.9850(17) 0.6102(9) 0.025(5) Uiso d D 1
H H3n 0.052(3) 1.4844(15) 0.3374(17) 0.046(6) Uiso d D 1
H H11 0.438(3) 0.235(2) 0.7274(19) 0.060(8) Uiso d D 1
H H12 0.380(4) 0.163(3) 0.7939(10) 0.059(8) Uiso d D 1
H H21 0.719(3) 0.336(2) 1.0090(16) 0.055(7) Uiso d D 1
H H22 0.848(3) 0.349(4) 0.952(2) 0.112(13) Uiso d D 1
H H31 0.255(3) 1.184(3) 0.915(2) 0.067(9) Uiso d D 1
H H32 0.425(2) 1.158(2) 0.9721(10) 0.037(6) Uiso d D 1
H H41 0.117(2) 0.260(3) 0.7001(18) 0.055(8) Uiso d D 1
H H42 -0.066(3) 0.242(2) 0.6537(15) 0.063(8) Uiso d D 1
H H51 1.039(3) 0.331(3) 0.8414(8) 0.055(8) Uiso d D 1
H H52 1.124(4) 0.4219(19) 0.932(2) 0.101(12) Uiso d D 1

loop_
_atom_site_aniso_label
_atom_site_aniso_U_11
_atom_site_aniso_U_22
_atom_site_aniso_U_33
_atom_site_aniso_U_12
_atom_site_aniso_U_13
_atom_site_aniso_U_23
O1 0.0248(6) 0.0168(5) 0.0172(6) 0.0079(5) 0.0091(5) 0.0068(4)
O2 0.0281(7) 0.0247(6) 0.0164(6) 0.0119(5) 0.0081(5) 0.0099(5)
O3 0.0241(6) 0.0179(6) 0.0123(5) 0.0060(5) 0.0060(4) 0.0026(4)
O4 0.0282(6) 0.0169(5) 0.0131(5) 0.0037(5) 0.0051(5) 0.0021(4)
O1w 0.0247(6) 0.0202(6) 0.0156(6) 0.0008(5) 0.0053(5) 0.0051(4)
O2w 0.0242(7) 0.0240(6) 0.0223(6) 0.0054(5) 0.0101(5) 0.0094(5)
O3w 0.0235(6) 0.0233(6) 0.0155(6) 0.0042(5) 0.0031(5) 0.0032(4)
O4w 0.0217(6) 0.0249(6) 0.0217(6) 0.0056(5) 0.0035(5) 0.0057(5)
O5w 0.0249(7) 0.0234(6) 0.0203(6) 0.0028(5) 0.0070(5) 0.0023(5)
N1 0.0228(7) 0.0147(6) 0.0106(6) 0.0027(5) 0.0029(5) 0.0037(5)
N2 0.0201(7) 0.0179(6) 0.0127(6) 0.0027(5) 0.0041(5) 0.0063(5)
N3 0.0196(7) 0.0150(6) 0.0212(7) 0.0033(5) 0.0041(5) 0.0069(5)
C1 0.0158(7) 0.0148(7) 0.0129(7) 0.0006(6) 0.0040(6) 0.0019(5)
C2 0.0143(7) 0.0127(7) 0.0176(7) 0.0014(6) 0.0046(6) 0.0043(6)
C3 0.0144(7) 0.0181(7) 0.0138(7) 0.0005(6) 0.0034(6) 0.0060(6)
C4 0.0140(7) 0.0166(7) 0.0126(7) -0.0003(6) 0.0046(6) 0.0009(5)
C5 0.0158(7) 0.0131(7) 0.0152(7) 0.0019(6) 0.0040(6) 0.0028(5)
C6 0.0136(7) 0.0148(7) 0.0125(7) -0.0014(6) 0.0019(5) 0.0030(5)
C7 0.0142(7) 0.0159(7) 0.0132(7) 0.0002(6) 0.0033(6) 0.0037(5)
C8 0.0191(8) 0.0175(7) 0.0136(7) 0.0022(6) 0.0041(6) 0.0032(6)
C9 0.0177(8) 0.0176(7) 0.0169(7) 0.0013(6) 0.0038(6) 0.0043(6)
C10 0.0164(7) 0.0154(7) 0.0155(7) 0.0012(6) 0.0035(6) 0.0042(6)
C11 0.0153(7) 0.0175(7) 0.0134(7) -0.0011(6) 0.0027(6) 0.0046(6)
C12 0.0202(8) 0.0174(7) 0.0194(8) -0.0010(6) 0.0042(6) 0.0031(6)
C13 0.0249(9) 0.0226(8) 0.0191(8) -0.0037(7) 0.0070(7) -0.0005(6)
C14 0.0242(9) 0.0322(9) 0.0145(7) -0.0084(7) 0.0028(6) 0.0054(6)
C15 0.0185(8) 0.0264(8) 0.0191(8) -0.0041(7) 0.0002(6) 0.0109(6)
C16 0.0137(7) 0.0184(7) 0.0178(7) -0.0017(6) 0.0016(6) 0.0054(6)

loop_
_atom_type_symbol
_atom_type_description
_atom_type_scat_dispersion_real
_atom_type_scat_dispersion_imag
_atom_type_scat_source
C C 0.0033 0.0016 'International Tables Vol C Tables 4.2.6.8 and 6.1.1.4'
H H 0.0000 0.0000 'International Tables Vol C Tables 4.2.6.8 and 6.1.1.4'
N N 0.0061 0.0033 'International Tables Vol C Tables 4.2.6.8 and 6.1.1.4'
O O 0.0106 0.0060 'International Tables Vol C Tables 4.2.6.8 and 6.1.1.4'

loop_
_geom_angle_atom_site_label_1
_geom_angle_atom_site_label_2
_geom_angle_atom_site_label_3
_geom_angle
C2 O1 H1o 106.5(16)
C3 O2 H2o 115.8(15)
C4 O3 H3o 107.5(14)
H11 O1w H12 112(2)
H21 O2w H22 114(3)
H31 O3w H32 109(2)
H41 O4w H42 107(2)
H51 O5w H52 106(3)
C7 N1 N2 119.24(12)
C7 N1 H1n 122.5(12)
N2 N1 H1n 118.0(12)
C8 N2 N1 113.26(12)
C9 N3 C16 109.03(13)
C9 N3 H3n 125.2(15)
C16 N3 H3n 125.7(15)
C2 C1 C6 120.49(13)
C2 C1 H1 119.8
C6 C1 H1 119.8
O1 C2 C1 122.20(13)
O1 C2 C3 117.48(13)
C1 C2 C3 120.29(14)
O2 C3 C4 116.52(13)
O2 C3 C2 124.59(14)
C4 C3 C2 118.89(13)
O3 C4 C5 123.17(14)
O3 C4 C3 115.42(13)
C5 C4 C3 121.41(13)
C4 C5 C6 119.40(14)
C4 C5 H5 120.3
C6 C5 H5 120.3
C1 C6 C5 119.50(13)
C1 C6 C7 116.96(13)
C5 C6 C7 123.54(13)
O4 C7 N1 122.36(13)
O4 C7 C6 121.46(13)
N1 C7 C6 116.18(13)
N2 C8 C10 123.34(14)
N2 C8 H8 118.3
C10 C8 H8 118.3
N3 C9 C10 110.20(14)
N3 C9 H9 124.9
C10 C9 H9 124.9
C9 C10 C8 123.34(14)
C9 C10 C11 106.25(13)
C8 C10 C11 130.40(14)
C12 C11 C16 119.25(14)
C12 C11 C10 134.26(14)
C16 C11 C10 106.36(13)
C13 C12 C11 118.14(15)
C13 C12 H12A 120.9
C11 C12 H12A 120.9
C12 C13 C14 121.62(15)
C12 C13 H13 119.2
C14 C13 H13 119.2
C15 C14 C13 121.35(15)
C15 C14 H14 119.3
C13 C14 H14 119.3
C14 C15 C16 117.23(15)
C14 C15 H15 121.4
C16 C15 H15 121.4
N3 C16 C15 129.42(14)
N3 C16 C11 108.14(13)
C15 C16 C11 122.40(15)

loop_
_geom_bond_atom_site_label_1
_geom_bond_atom_site_label_2
_geom_bond_distance
O1 C2 1.3777(18)
O1 H1o 0.845(9)
O2 C3 1.3615(18)
O2 H2o 0.839(10)
O3 C4 1.3801(17)
O3 H3o 0.851(10)
O4 C7 1.2400(17)
O1w H11 0.850(10)
O1w H12 0.855(10)
O2w H21 0.843(10)
O2w H22 0.846(10)
O3w H31 0.854(10)
O3w H32 0.848(10)
O4w H41 0.848(10)
O4w H42 0.839(10)
O5w H51 0.847(10)
O5w H52 0.850(10)
N1 C7 1.3434(19)
N1 N2 1.3910(17)
N1 H1n 0.882(9)
N2 C8 1.288(2)
N3 C9 1.354(2)
N3 C16 1.376(2)
N3 H3n 0.882(10)
C1 C2 1.383(2)
C1 C6 1.393(2)
C1 H1 0.9500
C2 C3 1.392(2)
C3 C4 1.392(2)
C4 C5 1.379(2)
C5 C6 1.399(2)
C5 H5 0.9500
C6 C7 1.490(2)
C8 C10 1.433(2)
C8 H8 0.9500
C9 C10 1.381(2)
C9 H9 0.9500
C10 C11 1.441(2)
C11 C12 1.404(2)
C11 C16 1.408(2)
C12 C13 1.380(2)
C12 H12A 0.9500
C13 C14 1.402(2)
C13 H13 0.9500
C14 C15 1.375(2)
C14 H14 0.9500
C15 C16 1.394(2)
C15 H15 0.9500

loop_
_geom_hbond_atom_site_label_D
_geom_hbond_atom_site_label_H
_geom_hbond_atom_site_label_A
_geom_hbond_site_symmetry_A
_geom_hbond_distance_DH
_geom_hbond_distance_HA
_geom_hbond_distance_DA
_geom_hbond_angle_DHA
_geom_hbond_publ_flag
O1 H1o O4 2_666 0.850(10) 1.900(10) 2.740(2) 174(2) y
O2 H2o O2w . 0.840(10) 1.940(10) 2.697(2) 149(2) y
O3 H3o O3w . 0.850(10) 1.900(10) 2.724(2) 164(2) y
N1 H1n O1w 1_565 0.880(10) 2.110(10) 2.978(2) 169(2) y
N3 H3n O4w 2_576 0.880(10) 2.150(10) 3.024(2) 171(2) y
O1w H11 O1 . 0.850(10) 1.930(10) 2.771(2) 170(3) y
O1w H12 O3w 1_545 0.860(10) 1.940(10) 2.760(2) 161(3) y
O2w H21 O3 2_667 0.840(10) 2.290(10) 3.123(2) 172(2) y
O2w H22 O5w . 0.850(10) 1.94(2) 2.753(2) 161(3) y
O3w H31 O5w 1_465 0.850(10) 1.950(10) 2.796(2) 172(3) y
O3w H32 O3 2_677 0.850(10) 2.060(10) 2.890(2) 165(2) y
O4w H41 O1w . 0.850(10) 1.970(10) 2.803(2) 169(2) y
O4w H42 O4 2_566 0.840(10) 2.37(2) 2.921(2) 124(2) y
O4w H42 N2 2_566 0.840(10) 2.390(10) 3.211(2) 166(2) y
O5w H51 O4w 1_655 0.850(10) 1.970(10) 2.798(2) 167(2) y
O5w H52 O2w 2_767 0.850(10) 1.970(10) 2.810(2) 168(3) y

loop_
_geom_torsion_atom_site_label_1
_geom_torsion_atom_site_label_2
_geom_torsion_atom_site_label_3
_geom_torsion_atom_site_label_4
_geom_torsion
C7 N1 N2 C8 -179.15(14)
C6 C1 C2 O1 -176.94(13)
C6 C1 C2 C3 0.9(2)
O1 C2 C3 O2 -1.9(2)
C1 C2 C3 O2 -179.82(14)
O1 C2 C3 C4 177.27(13)
C1 C2 C3 C4 -0.7(2)
O2 C3 C4 O3 0.3(2)
C2 C3 C4 O3 -178.94(13)
O2 C3 C4 C5 -179.82(13)
C2 C3 C4 C5 1.0(2)
O3 C4 C5 C6 178.43(13)
C3 C4 C5 C6 -1.5(2)
C2 C1 C6 C5 -1.4(2)
C2 C1 C6 C7 178.38(13)
C4 C5 C6 C1 1.7(2)
C4 C5 C6 C7 -178.10(13)
N2 N1 C7 O4 2.7(2)
N2 N1 C7 C6 -176.87(12)
C1 C6 C7 O4 18.6(2)
C5 C6 C7 O4 -161.64(14)
C1 C6 C7 N1 -161.86(13)
C5 C6 C7 N1 17.9(2)
N1 N2 C8 C10 178.78(14)
C16 N3 C9 C10 -1.24(18)
N3 C9 C10 C8 179.52(14)
N3 C9 C10 C11 0.96(18)
N2 C8 C10 C9 172.92(15)
N2 C8 C10 C11 -8.9(3)
C9 C10 C11 C12 175.33(17)
C8 C10 C11 C12 -3.1(3)
C9 C10 C11 C16 -0.34(17)
C8 C10 C11 C16 -178.76(16)
C16 C11 C12 C13 -0.6(2)
C10 C11 C12 C13 -175.81(16)
C11 C12 C13 C14 -0.4(2)
C12 C13 C14 C15 0.9(3)
C13 C14 C15 C16 -0.3(2)
C9 N3 C16 C15 -176.86(16)
C9 N3 C16 C11 0.99(17)
C14 C15 C16 N3 176.83(16)
C14 C15 C16 C11 -0.8(2)
C12 C11 C16 N3 -176.83(14)
C10 C11 C16 N3 -0.38(17)
C12 C11 C16 C15 1.2(2)
C10 C11 C16 C15 177.65(14)
